data_7216082
loop_
_publ_author_name
'Yucesan, Gundog'
'Yu, Min Hui'
'O'Connor, Charles J.'
'Zubieta, Jon'

_publ_section_title
;
 Structural consequences of the steric effects of the organoimine ligand
 in the oxovanadium--organophosphonate/copper--mephenterpy family of
 hybrid oxides (mephenterpy =
 4&#x2032;-(4-methyphenyl)-2,2&#x2032;&#x2236;6&#x2032;,2&#x2033;-terpyridine)
;
_journal_issue 117
_journal_name_full CrystEngComm
_journal_page_first 711
_journal_paper_doi 10.1039/b511147a
_journal_volume 7
_journal_year 2005
_chemical_formula_moiety '[{Cu(mephenterpy)}2HV3O6(O3PCH2CH2PO3)2]'
_chemical_formula_sum 'C48 H43 Cu2 N6 O18 P4 V3'
_chemical_formula_weight 1395.66
_chemical_name_common ((Cu(mephenterpy))2V3O6(O3PCH2CH2PO3)(HO3PCH2CH2PO3))
_chemical_name_systematic
;
?
;
_space_group_IT_number 2
_symmetry_cell_setting triclinic
_symmetry_space_group_name_Hall '-P 1'
_symmetry_space_group_name_H-M 'P -1'
_atom_sites_solution_hydrogens geom
_atom_sites_solution_primary direct
_atom_sites_solution_secondary difmap
_audit_creation_method SHELXL-97
_cell_angle_alpha 76.621(2)
_cell_angle_beta 65.738(2)
_cell_angle_gamma 77.775(2)
_cell_formula_units_Z 2
_cell_length_a 13.4729(14)
_cell_length_b 14.4371(15)
_cell_length_c 14.7309(15)
_cell_measurement_reflns_used 12444
_cell_measurement_temperature 92(2)
_cell_measurement_theta_max 28.36
_cell_measurement_theta_min 1.46
_cell_volume 2519.2(5)
_computing_cell_refinement 'Bruker SMART'
_computing_data_collection 'Bruker SMART'
_computing_data_reduction 'Bruker SAINT'
_computing_molecular_graphics 'Bruker SHELXTL and CrystalMaker 6.x'
_computing_publication_material 'Bruker SHELXTL'
_computing_structure_refinement 'SHELXL-97 (Sheldrick, 1997)'
_computing_structure_solution 'SHELXS-97 (Sheldrick, 1990)'
_diffrn_ambient_temperature 92(2)
_diffrn_detector_area_resol_mean '512 x 512'
_diffrn_measured_fraction_theta_full 0.988
_diffrn_measured_fraction_theta_max 0.988
_diffrn_measurement_device_type 'CCD area detector'
_diffrn_measurement_method 'Phi and omega scans'
_diffrn_radiation_monochromator graphite
_diffrn_radiation_source 'fine-focus sealed tube'
_diffrn_radiation_type MoK\a
_diffrn_radiation_wavelength 0.71073
_diffrn_reflns_av_R_equivalents 0.0317
_diffrn_reflns_av_sigmaI/netI 0.0486
_diffrn_reflns_limit_h_max 17
_diffrn_reflns_limit_h_min -17
_diffrn_reflns_limit_k_max 19
_diffrn_reflns_limit_k_min -19
_diffrn_reflns_limit_l_max 19
_diffrn_reflns_limit_l_min -19
_diffrn_reflns_number 26565
_diffrn_reflns_theta_full 28.36
_diffrn_reflns_theta_max 28.36
_diffrn_reflns_theta_min 1.46
_diffrn_standards_decay_% 0.001
_exptl_absorpt_coefficient_mu 1.578
_exptl_absorpt_correction_T_max 0.9160
_exptl_absorpt_correction_T_min 0.7451
_exptl_absorpt_correction_type multi-scan
_exptl_absorpt_process_details 'SADABS SHELX-97 (shledrick, 1997)'
_exptl_crystal_colour Green
_exptl_crystal_density_diffrn 1.840
_exptl_crystal_density_method 'not measured'
_exptl_crystal_description Block
_exptl_crystal_F_000 1408
_exptl_crystal_size_max 0.21
_exptl_crystal_size_mid 0.20
_exptl_crystal_size_min 0.06
_refine_diff_density_max 1.466
_refine_diff_density_min -1.496
_refine_diff_density_rms 0.169
_refine_ls_extinction_method none
_refine_ls_goodness_of_fit_ref 1.091
_refine_ls_hydrogen_treatment refall
_refine_ls_matrix_type full
_refine_ls_number_parameters 742
_refine_ls_number_reflns 12444
_refine_ls_number_restraints 0
_refine_ls_restrained_S_all 1.091
_refine_ls_R_factor_all 0.0783
_refine_ls_R_factor_gt 0.0663
_refine_ls_shift/su_max 0.001
_refine_ls_shift/su_mean 0.000
_refine_ls_structure_factor_coef Fsqd
_refine_ls_weighting_details 'calc w=1/[\s^2^(Fo^2^)+(0.0652P)^2^+26.7987P] where P=(Fo^2^+2Fc^2^)/3'
_refine_ls_weighting_scheme calc
_refine_ls_wR_factor_gt 0.1382
_refine_ls_wR_factor_ref 0.1453
_reflns_number_gt 10605
_reflns_number_total 12444
_reflns_threshold_expression >2sigma(I)
_cod_data_source_file b511147a.txt
_cod_data_source_block Compound2
_cod_depositor_comments
;
The following automatic conversions were performed:

'_symmetry_cell_setting' value 'Triclinic' changed to 'triclinic'
according to
/usr/data/users/saulius/automatic-downloads/retrospective/RSC/lib/dictionaries/cif_core.dic
dictionary named 'cif_core.dic' version 2.4.2 from 2011-04-26.

Automatic conversion script
Id: cif_fix_values 2281 2013-09-26 08:29:07Z andrius 
;
_cod_original_cell_volume 2519.3(5)
_cod_original_sg_symbol_H-M P-1
_cod_database_code 7216082

loop_
_symmetry_equiv_pos_as_xyz
'x, y, z'
'-x, -y, -z'

loop_
_atom_site_label
_atom_site_type_symbol
_atom_site_fract_x
_atom_site_fract_y
_atom_site_fract_z
_atom_site_U_iso_or_equiv
_atom_site_adp_type
_atom_site_occupancy
_atom_site_symmetry_multiplicity
_atom_site_calc_flag
_atom_site_refinement_flags
_atom_site_disorder_assembly
_atom_site_disorder_group
Cu1 Cu -0.31613(5) 1.12642(5) 1.09594(5) 0.01290(15) Uani 1 1 d . . .
Cu2 Cu 0.25867(5) 0.62087(5) 0.95605(5) 0.01428(15) Uani 1 1 d . . .
V1 V -0.49389(13) 0.65874(14) 1.38480(13) 0.0552(4) Uani 1 1 d . . .
V2 V -0.16206(7) 0.60229(6) 0.97128(7) 0.01190(18) Uani 1 1 d . . .
V3 V -0.32006(7) 0.89955(7) 1.25448(7) 0.01483(19) Uani 1 1 d . . .
P1 P -0.28191(12) 0.68242(12) 1.19166(12) 0.0220(3) Uani 1 1 d . . .
P2 P 0.01295(11) 0.59397(10) 1.08726(10) 0.0126(3) Uani 1 1 d . . .
P3 P -0.53934(12) 0.90206(11) 1.67455(10) 0.0173(3) Uani 1 1 d . . .
P4 P -0.56902(13) 0.85005(14) 1.40040(11) 0.0244(3) Uani 1 1 d . . .
O1 O 0.2541(3) 0.4671(3) 1.0085(4) 0.0250(9) Uani 1 1 d . . .
O2 O 0.1111(3) 0.6498(3) 1.0435(3) 0.0150(7) Uani 1 1 d . A .
O3 O -0.0506(3) 0.6183(3) 1.0183(3) 0.0197(8) Uani 1 1 d . A .
O4 O 0.0430(3) 0.4855(3) 1.1115(3) 0.0172(8) Uani 1 1 d . . .
O5 O -0.1710(4) 0.6884(3) 0.8829(4) 0.0299(10) Uani 1 1 d . A .
O6 O -0.2685(10) 0.6406(10) 1.1044(11) 0.029(3) Uani 0.50 1 d P A 1
O7 O -0.3972(4) 0.6564(4) 1.2619(5) 0.0407(14) Uani 1 1 d . A .
O8 O -0.2742(4) 0.7855(3) 1.1866(3) 0.0264(10) Uani 1 1 d . A .
O9 O -0.3141(4) 0.9730(3) 1.1502(3) 0.0233(9) Uani 1 1 d . . .
O10 O -0.6057(3) 0.8401(3) 1.7706(3) 0.0173(8) Uani 1 1 d . . .
O11 O -0.2071(4) 0.8908(5) 1.2704(4) 0.0485(16) Uani 1 1 d . . .
O12 O -0.5961(4) 1.0031(3) 1.6568(3) 0.0248(9) Uani 1 1 d . . .
O13 O -0.4246(4) 0.9053(4) 1.6728(3) 0.0308(11) Uani 1 1 d . . .
H100 H -0.4144 0.9627 1.6636 0.046 Uiso 1 1 calc R . .
O15 O -0.4431(3) 0.8287(3) 1.3475(3) 0.0238(9) Uani 1 1 d . . .
O16 O -0.6208(3) 0.9309(4) 1.3399(3) 0.0259(10) Uani 1 1 d . . .
O18 O -0.6133(4) 0.7557(4) 1.4179(3) 0.0323(11) Uani 1 1 d . . .
O19 O -0.4262(6) 0.6307(6) 1.4619(5) 0.066(2) Uani 1 1 d . . .
O20 O -0.5656(7) 0.5685(6) 1.4073(6) 0.074(2) Uani 1 1 d . . .
O6A O -0.2505(11) 0.6826(9) 1.0766(10) 0.027(3) Uani 0.50 1 d P A 2
N1 N 0.3266(3) 0.6344(3) 1.0518(3) 0.0139(9) Uani 1 1 d . . .
N2 N 0.4110(4) 0.6179(3) 0.8659(4) 0.0162(9) Uani 1 1 d . . .
N3 N 0.2432(4) 0.6334(3) 0.8218(4) 0.0173(9) Uani 1 1 d . . .
N4 N -0.1617(4) 1.1299(3) 1.0871(3) 0.0144(9) Uani 1 1 d . . .
N5 N -0.2335(4) 1.1217(3) 0.9542(3) 0.0127(8) Uani 1 1 d . . .
N6 N -0.4402(4) 1.1363(3) 1.0471(3) 0.0137(9) Uani 1 1 d . . .
C1 C -0.0741(4) 0.6349(4) 1.2053(4) 0.0177(11) Uani 1 1 d . A .
H1A H -0.0400 0.6068 1.2553 0.021 Uiso 1 1 calc R . .
H1B H -0.0778 0.7056 1.1953 0.021 Uiso 1 1 calc R . .
C2 C -0.1911(5) 0.6091(4) 1.2484(5) 0.0232(12) Uani 1 1 d . A .
H2A H -0.2236 0.6127 1.3214 0.028 Uiso 1 1 calc R . .
H2B H -0.1869 0.5416 1.2415 0.028 Uiso 1 1 calc R . .
C3 C 0.2727(4) 0.6396(4) 1.1499(4) 0.0188(11) Uani 1 1 d . . .
H3 H 0.1947 0.6463 1.1772 0.023 Uiso 1 1 calc R . .
C4 C 0.3271(5) 0.6355(4) 1.2132(4) 0.0202(11) Uani 1 1 d . . .
H4 H 0.2876 0.6389 1.2829 0.024 Uiso 1 1 calc R . .
C5 C 0.4414(5) 0.6264(4) 1.1715(4) 0.0205(11) Uani 1 1 d . . .
H5 H 0.4812 0.6226 1.2129 0.025 Uiso 1 1 calc R . .
C6 C 0.4968(4) 0.6230(4) 1.0692(4) 0.0166(10) Uani 1 1 d . . .
H6 H 0.5747 0.6181 1.0396 0.020 Uiso 1 1 calc R . .
C7 C 0.4377(4) 0.6269(4) 1.0111(4) 0.0154(10) Uani 1 1 d . . .
C8 C 0.4862(4) 0.6204(4) 0.9022(4) 0.0165(10) Uani 1 1 d . . .
C9 C 0.5965(4) 0.6207(4) 0.8386(4) 0.0163(10) Uani 1 1 d . . .
H9 H 0.6497 0.6242 0.8641 0.020 Uiso 1 1 calc R . .
C10 C 0.6279(4) 0.6157(4) 0.7362(4) 0.0166(10) Uani 1 1 d . . .
C11 C 0.7435(4) 0.6172(4) 0.6662(4) 0.0188(11) Uani 1 1 d . . .
C12 C 0.8305(5) 0.5843(4) 0.6996(5) 0.0198(11) Uani 1 1 d . . .
H12 H 0.8153 0.5607 0.7691 0.024 Uiso 1 1 calc R . .
C13 C 0.9383(5) 0.5859(4) 0.6318(5) 0.0222(12) Uani 1 1 d . . .
H13 H 0.9960 0.5627 0.6558 0.027 Uiso 1 1 calc R . .
C14 C 0.9642(5) 0.6207(4) 0.5299(5) 0.0230(12) Uani 1 1 d . . .
C15 C 0.8780(5) 0.6543(5) 0.4961(5) 0.0261(13) Uani 1 1 d . . .
H15 H 0.8937 0.6788 0.4266 0.031 Uiso 1 1 calc R . .
C16 C 0.7699(5) 0.6522(5) 0.5630(5) 0.0236(12) Uani 1 1 d . . .
H16 H 0.7124 0.6749 0.5386 0.028 Uiso 1 1 calc R . .
C17 C 0.5467(5) 0.6107(4) 0.7019(4) 0.0190(11) Uani 1 1 d . . .
H17 H 0.5662 0.6049 0.6335 0.023 Uiso 1 1 calc R . .
C18 C 0.4379(4) 0.6144(4) 0.7681(4) 0.0173(11) Uani 1 1 d . . .
C19 C 0.3403(5) 0.6210(4) 0.7434(4) 0.0190(11) Uani 1 1 d . . .
C20 C 0.3463(5) 0.6214(5) 0.6477(5) 0.0293(15) Uani 1 1 d . . .
H20 H 0.4150 0.6091 0.5944 0.035 Uiso 1 1 calc R . .
C21 C 0.2481(6) 0.6404(6) 0.6313(5) 0.0350(17) Uani 1 1 d . . .
H21 H 0.2494 0.6434 0.5657 0.042 Uiso 1 1 calc R . .
C22 C 0.1494(5) 0.6547(4) 0.7112(5) 0.0245(13) Uani 1 1 d . . .
H22 H 0.0822 0.6683 0.7011 0.029 Uiso 1 1 calc R . .
C23 C 0.1497(5) 0.6491(4) 0.8056(5) 0.0204(12) Uani 1 1 d . . .
H23 H 0.0816 0.6566 0.8609 0.025 Uiso 1 1 calc R . .
C24 C 1.0824(5) 0.6207(5) 0.4560(5) 0.0289(14) Uani 1 1 d . . .
H24A H 1.0842 0.6432 0.3874 0.043 Uiso 1 1 calc R . .
H24B H 1.1215 0.5554 0.4604 0.043 Uiso 1 1 calc R . .
H24C H 1.1178 0.6636 0.4726 0.043 Uiso 1 1 calc R . .
C25 C -0.1328(5) 1.1304(4) 1.1634(4) 0.0180(11) Uani 1 1 d . . .
H25 H -0.1884 1.1316 1.2290 0.022 Uiso 1 1 calc R . .
C26 C -0.0250(5) 1.1293(5) 1.1509(5) 0.0222(12) Uani 1 1 d . . .
H26 H -0.0069 1.1290 1.2069 0.027 Uiso 1 1 calc R . .
C27 C 0.0562(5) 1.1287(4) 1.0547(5) 0.0216(12) Uani 1 1 d . . .
H27 H 0.1305 1.1306 1.0435 0.026 Uiso 1 1 calc R . .
C28 C 0.0277(4) 1.1252(4) 0.9750(4) 0.0164(10) Uani 1 1 d . . .
H28 H 0.0823 1.1219 0.9092 0.020 Uiso 1 1 calc R . .
C29 C -0.0825(4) 1.1266(4) 0.9938(4) 0.0138(10) Uani 1 1 d . . .
C30 C -0.1249(4) 1.1230(4) 0.9164(4) 0.0121(9) Uani 1 1 d . . .
C31 C -0.0625(4) 1.1199(4) 0.8148(4) 0.0149(10) Uani 1 1 d . . .
H31 H 0.0143 1.1224 0.7885 0.018 Uiso 1 1 calc R . .
C32 C -0.1141(4) 1.1129(4) 0.7509(4) 0.0139(10) Uani 1 1 d . . .
C33 C -0.0490(4) 1.1102(4) 0.6419(4) 0.0136(10) Uani 1 1 d . . .
C34 C 0.0664(5) 1.0900(4) 0.6050(4) 0.0184(11) Uani 1 1 d . . .
H34 H 0.1025 1.0734 0.6510 0.022 Uiso 1 1 calc R . .
C35 C 0.1281(5) 1.0938(5) 0.5024(4) 0.0207(11) Uani 1 1 d . . .
H35 H 0.2057 1.0789 0.4794 0.025 Uiso 1 1 calc R . .
C36 C 0.0778(5) 1.1190(4) 0.4330(4) 0.0178(11) Uani 1 1 d . . .
C37 C -0.0364(5) 1.1354(4) 0.4694(4) 0.0203(11) Uani 1 1 d . . .
H37 H -0.0722 1.1493 0.4233 0.024 Uiso 1 1 calc R . .
C38 C -0.0988(5) 1.1318(4) 0.5715(4) 0.0172(11) Uani 1 1 d . . .
H38 H -0.1766 1.1443 0.5941 0.021 Uiso 1 1 calc R . .
C39 C -0.2270(4) 1.1099(4) 0.7927(4) 0.0157(10) Uani 1 1 d . . .
H39 H -0.2641 1.1035 0.7523 0.019 Uiso 1 1 calc R . .
C40 C -0.2847(4) 1.1163(4) 0.8948(4) 0.0120(9) Uani 1 1 d . . .
C41 C -0.4057(4) 1.1223(4) 0.9503(4) 0.0124(9) Uani 1 1 d . . .
C42 C -0.4778(4) 1.1164(4) 0.9078(4) 0.0155(10) Uani 1 1 d . . .
H42 H -0.4514 1.1046 0.8405 0.019 Uiso 1 1 calc R . .
C43 C -0.5900(4) 1.1280(4) 0.9653(4) 0.0168(10) Uani 1 1 d . . .
H43 H -0.6414 1.1243 0.9378 0.020 Uiso 1 1 calc R . .
C44 C -0.6258(4) 1.1449(4) 1.0635(4) 0.0169(11) Uani 1 1 d . . .
H44 H -0.7020 1.1544 1.1036 0.020 Uiso 1 1 calc R . .
C45 C -0.5484(4) 1.1479(4) 1.1024(4) 0.0156(10) Uani 1 1 d . . .
H45 H -0.5729 1.1584 1.1700 0.019 Uiso 1 1 calc R . .
C46 C 0.1469(5) 1.1272(5) 0.3216(5) 0.0257(13) Uani 1 1 d . . .
H46A H 0.2247 1.1105 0.3116 0.039 Uiso 1 1 calc R . .
H46B H 0.1343 1.1932 0.2884 0.039 Uiso 1 1 calc R . .
H46C H 0.1266 1.0831 0.2924 0.039 Uiso 1 1 calc R . .
C103 C -0.6028(5) 0.8835(5) 1.5218(4) 0.0217(12) Uani 1 1 d . . .
H10A H -0.6186 0.9544 1.5150 0.026 Uiso 1 1 calc R . .
H10B H -0.6709 0.8572 1.5702 0.026 Uiso 1 1 calc R . .
C104 C -0.5145(5) 0.8497(4) 1.5660(4) 0.0189(11) Uani 1 1 d . . .
H10C H -0.4430 0.8654 1.5130 0.023 Uiso 1 1 calc R . .
H10D H -0.5088 0.7790 1.5853 0.023 Uiso 1 1 calc R . .

loop_
_atom_site_aniso_label
_atom_site_aniso_U_11
_atom_site_aniso_U_22
_atom_site_aniso_U_33
_atom_site_aniso_U_23
_atom_site_aniso_U_13
_atom_site_aniso_U_12
Cu1 0.0109(3) 0.0212(3) 0.0080(3) -0.0034(2) -0.0030(2) -0.0050(2)
Cu2 0.0077(3) 0.0182(3) 0.0186(3) -0.0034(3) -0.0056(2) -0.0032(2)
V1 0.0410(8) 0.0813(12) 0.0495(9) -0.0254(9) -0.0144(7) -0.0104(8)
V2 0.0096(4) 0.0143(4) 0.0141(4) -0.0047(3) -0.0061(3) -0.0003(3)
V3 0.0116(4) 0.0256(5) 0.0095(4) -0.0045(3) -0.0040(3) -0.0052(3)
P1 0.0122(6) 0.0342(9) 0.0259(8) -0.0216(7) -0.0096(6) 0.0071(6)
P2 0.0093(6) 0.0165(6) 0.0145(6) -0.0055(5) -0.0053(5) -0.0017(5)
P3 0.0185(7) 0.0266(8) 0.0093(6) -0.0029(5) -0.0059(5) -0.0069(6)
P4 0.0186(7) 0.0461(10) 0.0109(7) -0.0080(6) -0.0021(6) -0.0127(7)
O1 0.0111(18) 0.018(2) 0.041(3) -0.0057(18) -0.0040(18) -0.0019(15)
O2 0.0100(17) 0.0186(19) 0.0191(19) -0.0069(15) -0.0054(15) -0.0030(14)
O3 0.0136(18) 0.031(2) 0.018(2) -0.0038(17) -0.0082(16) -0.0054(16)
O4 0.0125(17) 0.0185(19) 0.0178(19) -0.0059(15) -0.0013(15) -0.0025(14)
O5 0.029(2) 0.023(2) 0.032(3) 0.0043(19) -0.013(2) 0.0014(18)
O6 0.007(5) 0.056(9) 0.037(8) -0.045(7) -0.007(5) 0.009(6)
O7 0.0086(19) 0.047(3) 0.072(4) -0.039(3) -0.007(2) -0.0003(19)
O8 0.022(2) 0.026(2) 0.016(2) -0.0012(17) 0.0012(17) 0.0077(17)
O9 0.037(2) 0.023(2) 0.0122(19) -0.0037(16) -0.0080(18) -0.0122(18)
O10 0.0187(19) 0.025(2) 0.0085(17) -0.0047(15) -0.0024(15) -0.0067(16)
O11 0.021(2) 0.105(5) 0.033(3) -0.020(3) -0.015(2) -0.015(3)
O12 0.042(3) 0.023(2) 0.0108(19) -0.0040(16) -0.0096(18) -0.0058(19)
O13 0.029(2) 0.051(3) 0.018(2) 0.000(2) -0.0110(19) -0.019(2)
O15 0.018(2) 0.028(2) 0.016(2) -0.0063(17) 0.0042(16) -0.0038(17)
O16 0.020(2) 0.048(3) 0.0120(19) -0.0032(18) -0.0050(16) -0.0128(19)
O18 0.036(3) 0.045(3) 0.020(2) -0.005(2) -0.009(2) -0.020(2)
O19 0.049(4) 0.108(6) 0.045(4) -0.022(4) -0.012(3) -0.023(4)
O20 0.102(6) 0.066(5) 0.057(4) -0.027(4) -0.021(4) -0.015(4)
O6A 0.020(6) 0.037(7) 0.022(6) -0.015(5) -0.011(5) 0.014(5)
N1 0.0079(19) 0.016(2) 0.018(2) -0.0006(17) -0.0043(17) -0.0058(16)
N2 0.012(2) 0.018(2) 0.019(2) 0.0012(18) -0.0062(18) -0.0059(17)
N3 0.014(2) 0.020(2) 0.020(2) -0.0020(18) -0.0079(18) -0.0047(18)
N4 0.013(2) 0.020(2) 0.014(2) -0.0034(17) -0.0070(17) -0.0050(17)
N5 0.013(2) 0.016(2) 0.0087(19) 0.0001(16) -0.0040(16) -0.0037(16)
N6 0.010(2) 0.023(2) 0.0077(19) -0.0036(17) -0.0022(16) -0.0034(17)
C1 0.013(2) 0.023(3) 0.017(3) -0.008(2) -0.004(2) 0.000(2)
C2 0.016(3) 0.019(3) 0.026(3) -0.004(2) 0.000(2) 0.000(2)
C3 0.010(2) 0.023(3) 0.023(3) -0.003(2) -0.006(2) -0.005(2)
C4 0.015(3) 0.029(3) 0.018(3) -0.005(2) -0.006(2) -0.007(2)
C5 0.015(3) 0.029(3) 0.019(3) -0.004(2) -0.007(2) -0.005(2)
C6 0.012(2) 0.022(3) 0.017(3) -0.002(2) -0.006(2) -0.005(2)
C7 0.010(2) 0.016(2) 0.019(3) -0.001(2) -0.004(2) -0.0035(19)
C8 0.014(2) 0.014(2) 0.023(3) -0.003(2) -0.008(2) -0.0026(19)
C9 0.012(2) 0.019(3) 0.020(3) 0.000(2) -0.007(2) -0.008(2)
C10 0.010(2) 0.018(3) 0.017(3) -0.002(2) -0.001(2) -0.0033(19)
C11 0.011(2) 0.022(3) 0.022(3) -0.005(2) -0.003(2) -0.005(2)
C12 0.014(3) 0.023(3) 0.024(3) -0.005(2) -0.006(2) -0.006(2)
C13 0.014(3) 0.025(3) 0.029(3) -0.007(2) -0.007(2) -0.006(2)
C14 0.013(3) 0.024(3) 0.030(3) -0.013(2) 0.001(2) -0.008(2)
C15 0.022(3) 0.029(3) 0.020(3) -0.007(2) 0.002(2) -0.008(2)
C16 0.014(3) 0.032(3) 0.021(3) -0.003(2) -0.004(2) -0.005(2)
C17 0.018(3) 0.024(3) 0.015(3) 0.001(2) -0.006(2) -0.006(2)
C18 0.014(2) 0.022(3) 0.018(3) 0.000(2) -0.009(2) -0.005(2)
C19 0.015(3) 0.020(3) 0.022(3) 0.003(2) -0.009(2) -0.005(2)
C20 0.017(3) 0.052(4) 0.016(3) 0.006(3) -0.005(2) -0.014(3)
C21 0.028(3) 0.062(5) 0.020(3) 0.009(3) -0.015(3) -0.022(3)
C22 0.026(3) 0.025(3) 0.029(3) 0.008(2) -0.018(3) -0.013(2)
C23 0.013(2) 0.016(3) 0.032(3) 0.001(2) -0.010(2) -0.006(2)
C24 0.019(3) 0.033(3) 0.029(3) -0.016(3) 0.004(3) -0.009(3)
C25 0.018(3) 0.024(3) 0.014(3) -0.007(2) -0.006(2) -0.004(2)
C26 0.021(3) 0.029(3) 0.021(3) -0.008(2) -0.012(2) -0.001(2)
C27 0.018(3) 0.025(3) 0.027(3) -0.004(2) -0.013(2) -0.004(2)
C28 0.016(2) 0.021(3) 0.013(2) -0.002(2) -0.005(2) -0.004(2)
C29 0.015(2) 0.012(2) 0.014(2) 0.0018(19) -0.007(2) -0.0042(19)
C30 0.010(2) 0.016(2) 0.009(2) -0.0004(18) -0.0033(18) -0.0037(18)
C31 0.010(2) 0.022(3) 0.013(2) -0.002(2) -0.0027(19) -0.0070(19)
C32 0.013(2) 0.016(2) 0.014(2) -0.0036(19) -0.007(2) -0.0022(19)
C33 0.014(2) 0.020(3) 0.006(2) -0.0028(19) -0.0014(18) -0.0044(19)
C34 0.015(3) 0.029(3) 0.012(2) -0.005(2) -0.006(2) -0.003(2)
C35 0.015(3) 0.031(3) 0.015(3) -0.008(2) -0.002(2) -0.003(2)
C36 0.017(3) 0.021(3) 0.013(2) -0.005(2) -0.002(2) -0.005(2)
C37 0.020(3) 0.029(3) 0.013(3) -0.004(2) -0.007(2) -0.004(2)
C38 0.014(2) 0.022(3) 0.015(3) 0.001(2) -0.006(2) -0.005(2)
C39 0.014(2) 0.021(3) 0.013(2) -0.006(2) -0.005(2) -0.001(2)
C40 0.010(2) 0.016(2) 0.009(2) -0.0038(18) -0.0028(18) -0.0001(18)
C41 0.013(2) 0.015(2) 0.010(2) -0.0017(18) -0.0051(19) -0.0024(18)
C42 0.016(2) 0.020(3) 0.013(2) -0.005(2) -0.007(2) -0.003(2)
C43 0.014(2) 0.025(3) 0.015(3) -0.003(2) -0.008(2) -0.003(2)
C44 0.010(2) 0.025(3) 0.015(3) -0.006(2) -0.0030(19) -0.001(2)
C45 0.015(2) 0.021(3) 0.010(2) -0.003(2) -0.0029(19) -0.005(2)
C46 0.021(3) 0.036(3) 0.016(3) -0.008(2) -0.002(2) -0.002(3)
C103 0.012(2) 0.039(3) 0.014(3) -0.010(2) -0.003(2) -0.003(2)
C104 0.015(3) 0.026(3) 0.015(3) -0.006(2) -0.004(2) -0.002(2)

loop_
_atom_type_symbol
_atom_type_description
_atom_type_scat_dispersion_real
_atom_type_scat_dispersion_imag
_atom_type_scat_source
C C 0.0033 0.0016 'International Tables Vol C Tables 4.2.6.8 and 6.1.1.4'
H H 0.0000 0.0000 'International Tables Vol C Tables 4.2.6.8 and 6.1.1.4'
O O 0.0106 0.0060 'International Tables Vol C Tables 4.2.6.8 and 6.1.1.4'
V V 0.3005 0.5294 'International Tables Vol C Tables 4.2.6.8 and 6.1.1.4'
Cu Cu 0.3201 1.2651 'International Tables Vol C Tables 4.2.6.8 and 6.1.1.4'
P P 0.1023 0.0942 'International Tables Vol C Tables 4.2.6.8 and 6.1.1.4'
N N 0.0061 0.0033 'International Tables Vol C Tables 4.2.6.8 and 6.1.1.4'

loop_
_geom_angle_atom_site_label_1
_geom_angle_atom_site_label_2
_geom_angle_atom_site_label_3
_geom_angle
_geom_angle_site_symmetry_1
_geom_angle_site_symmetry_3
O10 Cu1 N5 167.67(18) 2_478 .
O10 Cu1 N4 96.95(17) 2_478 .
N5 Cu1 N4 79.76(18) . .
O10 Cu1 N6 102.32(17) 2_478 .
N5 Cu1 N6 79.24(18) . .
N4 Cu1 N6 158.16(18) . .
O10 Cu1 O9 93.73(16) 2_478 .
N5 Cu1 O9 98.38(17) . .
N4 Cu1 O9 94.85(18) . .
N6 Cu1 O9 94.06(18) . .
O2 Cu2 N2 168.54(18) . .
O2 Cu2 N1 95.89(17) . .
N2 Cu2 N1 79.90(19) . .
O2 Cu2 N3 101.76(18) . .
N2 Cu2 N3 80.00(19) . .
N1 Cu2 N3 157.18(18) . .
O2 Cu2 O1 91.82(16) . .
N2 Cu2 O1 99.05(18) . .
N1 Cu2 O1 93.49(18) . .
N3 Cu2 O1 100.24(19) . .
O19 V1 O20 107.7(4) . .
O19 V1 O7 107.7(3) . .
O20 V1 O7 104.4(3) . .
O19 V1 O18 115.0(3) . .
O20 V1 O18 97.4(3) . .
O7 V1 O18 122.6(3) . .
O19 V1 P4 100.5(3) . .
O20 V1 P4 129.0(3) . .
O7 V1 P4 106.2(2) . .
O18 V1 P4 31.70(15) . .
O5 V2 O1 106.5(2) . 2_567
O5 V2 O3 110.7(2) . .
O1 V2 O3 142.8(2) 2_567 .
O5 V2 O6A 92.2(4) . .
O1 V2 O6A 98.6(4) 2_567 .
O3 V2 O6A 78.9(4) . .
O5 V2 O4 99.0(2) . 2_567
O1 V2 O4 91.33(19) 2_567 2_567
O3 V2 O4 84.36(17) . 2_567
O6A V2 O4 162.3(4) . 2_567
O5 V2 O6 108.3(5) . .
O1 V2 O6 83.5(4) 2_567 .
O3 V2 O6 83.7(4) . .
O6A V2 O6 19.5(4) . .
O4 V2 O6 152.6(5) 2_567 .
O11 V3 O9 109.6(3) . .
O11 V3 O15 123.7(3) . .
O9 V3 O15 126.6(2) . .
O11 V3 O8 94.7(3) . .
O9 V3 O8 92.34(19) . .
O15 V3 O8 82.94(18) . .
O11 V3 O12 96.5(3) . 2_478
O9 V3 O12 94.6(2) . 2_478
O15 V3 O12 81.37(18) . 2_478
O8 V3 O12 164.0(2) . 2_478
O6 P1 O8 124.0(6) . .
O6 P1 O7 98.5(5) . .
O8 P1 O7 111.4(3) . .
O6 P1 O6A 25.5(5) . .
O8 P1 O6A 98.9(5) . .
O7 P1 O6A 115.4(6) . .
O6 P1 C2 107.6(6) . .
O8 P1 C2 108.4(3) . .
O7 P1 C2 105.3(3) . .
O6A P1 C2 117.3(5) . .
O3 P2 O2 110.5(2) . .
O3 P2 O4 111.3(2) . .
O2 P2 O4 113.8(2) . .
O3 P2 C1 108.5(2) . .
O2 P2 C1 105.6(2) . .
O4 P2 C1 107.0(3) . .
O12 P3 O10 114.0(2) . .
O12 P3 O13 110.1(3) . .
O10 P3 O13 110.7(2) . .
O12 P3 C104 105.8(3) . .
O10 P3 C104 110.1(3) . .
O13 P3 C104 105.7(3) . .
O16 P4 O18 111.5(3) . .
O16 P4 O15 113.2(2) . .
O18 P4 O15 105.9(3) . .
O16 P4 C103 108.1(3) . .
O18 P4 C103 108.5(3) . .
O15 P4 C103 109.5(3) . .
O16 P4 V1 132.85(19) . .
O18 P4 V1 40.1(2) . .
O15 P4 V1 66.20(18) . .
C103 P4 V1 116.4(2) . .
V2 O1 Cu2 131.8(2) 2_567 .
P2 O2 Cu2 132.3(2) . .
P2 O3 V2 155.0(3) . .
P2 O4 V2 129.7(2) . 2_567
P1 O6 V2 145.4(8) . .
P1 O7 V1 142.0(3) . .
P1 O8 V3 148.7(3) . .
V3 O9 Cu1 137.4(2) . .
P3 O10 Cu1 128.2(2) . 2_478
P3 O12 V3 133.4(3) . 2_478
P4 O15 V3 137.8(3) . .
P4 O18 V1 108.2(3) . .
P1 O6A V2 140.3(8) . .
C3 N1 C7 119.9(5) . .
C3 N1 Cu2 125.7(4) . .
C7 N1 Cu2 114.1(4) . .
C8 N2 C18 122.0(5) . .
C8 N2 Cu2 119.1(4) . .
C18 N2 Cu2 118.8(4) . .
C23 N3 C19 119.1(5) . .
C23 N3 Cu2 127.2(4) . .
C19 N3 Cu2 113.7(4) . .
C25 N4 C29 118.9(5) . .
C25 N4 Cu1 126.6(4) . .
C29 N4 Cu1 114.4(3) . .
C30 N5 C40 120.7(4) . .
C30 N5 Cu1 119.2(4) . .
C40 N5 Cu1 120.1(3) . .
C45 N6 C41 118.9(5) . .
C45 N6 Cu1 126.8(4) . .
C41 N6 Cu1 114.2(3) . .
C2 C1 P2 114.2(4) . .
C1 C2 P1 115.9(4) . .
N1 C3 C4 122.0(5) . .
C3 C4 C5 118.1(5) . .
C6 C5 C4 119.6(5) . .
C7 C6 C5 119.2(5) . .
N1 C7 C6 121.2(5) . .
N1 C7 C8 113.8(5) . .
C6 C7 C8 124.9(5) . .
N2 C8 C9 120.6(5) . .
N2 C8 C7 112.8(5) . .
C9 C8 C7 126.6(5) . .
C8 C9 C10 118.9(5) . .
C17 C10 C9 118.5(5) . .
C17 C10 C11 120.9(5) . .
C9 C10 C11 120.6(5) . .
C12 C11 C16 117.7(5) . .
C12 C11 C10 121.9(5) . .
C16 C11 C10 120.4(5) . .
C13 C12 C11 120.5(6) . .
C12 C13 C14 121.7(6) . .
C13 C14 C15 118.2(5) . .
C13 C14 C24 121.4(6) . .
C15 C14 C24 120.4(6) . .
C16 C15 C14 120.5(6) . .
C15 C16 C11 121.3(6) . .
C18 C17 C10 119.7(5) . .
N2 C18 C17 120.1(5) . .
N2 C18 C19 112.5(5) . .
C17 C18 C19 127.3(5) . .
N3 C19 C20 122.1(5) . .
N3 C19 C18 114.2(5) . .
C20 C19 C18 123.5(5) . .
C19 C20 C21 118.1(6) . .
C22 C21 C20 119.5(6) . .
C23 C22 C21 119.1(6) . .
N3 C23 C22 122.0(6) . .
N4 C25 C26 122.6(5) . .
C25 C26 C27 118.6(5) . .
C28 C27 C26 119.3(5) . .
C27 C28 C29 118.4(5) . .
N4 C29 C28 122.0(5) . .
N4 C29 C30 113.6(4) . .
C28 C29 C30 124.4(5) . .
N5 C30 C31 121.0(5) . .
N5 C30 C29 113.0(4) . .
C31 C30 C29 126.0(5) . .
C30 C31 C32 119.5(5) . .
C39 C32 C31 118.2(5) . .
C39 C32 C33 121.6(5) . .
C31 C32 C33 120.3(5) . .
C38 C33 C34 117.4(5) . .
C38 C33 C32 121.6(5) . .
C34 C33 C32 120.9(5) . .
C35 C34 C33 121.1(5) . .
C34 C35 C36 120.9(5) . .
C35 C36 C37 118.1(5) . .
C35 C36 C46 119.9(5) . .
C37 C36 C46 122.0(5) . .
C38 C37 C36 121.4(5) . .
C37 C38 C33 120.9(5) . .
C32 C39 C40 119.1(5) . .
N5 C40 C39 121.6(5) . .
N5 C40 C41 111.8(4) . .
C39 C40 C41 126.6(5) . .
N6 C41 C42 122.2(5) . .
N6 C41 C40 113.9(4) . .
C42 C41 C40 123.8(5) . .
C41 C42 C43 118.9(5) . .
C44 C43 C42 119.0(5) . .
C43 C44 C45 119.1(5) . .
N6 C45 C44 121.8(5) . .
C104 C103 P4 115.3(4) . .
C103 C104 P3 114.1(4) . .

loop_
_geom_bond_atom_site_label_1
_geom_bond_atom_site_label_2
_geom_bond_distance
_geom_bond_site_symmetry_2
Cu1 O10 1.931(4) 2_478
Cu1 N5 1.931(4) .
Cu1 N4 2.041(4) .
Cu1 N6 2.043(4) .
Cu1 O9 2.172(4) .
Cu2 O2 1.892(4) .
Cu2 N2 1.931(5) .
Cu2 N1 2.033(5) .
Cu2 N3 2.035(5) .
Cu2 O1 2.180(4) .
V1 O19 1.663(7) .
V1 O20 1.676(8) .
V1 O7 1.746(6) .
V1 O18 1.871(6) .
V1 P4 2.761(3) .
V2 O5 1.604(4) .
V2 O1 1.647(4) 2_567
V2 O3 1.965(4) .
V2 O6A 1.974(14) .
V2 O4 1.978(4) 2_567
V2 O6 2.016(12) .
V3 O11 1.608(5) .
V3 O9 1.635(4) .
V3 O15 1.969(4) .
V3 O8 1.979(5) .
V3 O12 1.981(4) 2_478
P1 O6 1.473(12) .
P1 O8 1.497(5) .
P1 O7 1.539(5) .
P1 O6A 1.569(14) .
P1 C2 1.788(6) .
P2 O3 1.521(4) .
P2 O2 1.525(4) .
P2 O4 1.528(4) .
P2 C1 1.803(6) .
P3 O12 1.515(5) .
P3 O10 1.521(4) .
P3 O13 1.546(5) .
P3 C104 1.804(6) .
P4 O16 1.525(5) .
P4 O18 1.528(5) .
P4 O15 1.544(4) .
P4 C103 1.810(6) .
O1 V2 1.647(4) 2_567
O4 V2 1.978(4) 2_567
O10 Cu1 1.931(4) 2_478
O12 V3 1.981(4) 2_478
N1 C3 1.336(7) .
N1 C7 1.355(6) .
N2 C8 1.335(7) .
N2 C18 1.344(7) .
N3 C23 1.341(7) .
N3 C19 1.354(7) .
N4 C25 1.335(7) .
N4 C29 1.354(7) .
N5 C30 1.337(6) .
N5 C40 1.341(7) .
N6 C45 1.342(7) .
N6 C41 1.356(6) .
C1 C2 1.531(8) .
C3 C4 1.390(8) .
C4 C5 1.393(8) .
C5 C6 1.388(8) .
C6 C7 1.373(8) .
C7 C8 1.482(8) .
C8 C9 1.394(7) .
C9 C10 1.405(8) .
C10 C17 1.400(8) .
C10 C11 1.474(7) .
C11 C12 1.403(8) .
C11 C16 1.403(8) .
C12 C13 1.385(8) .
C13 C14 1.386(9) .
C14 C15 1.400(9) .
C14 C24 1.515(8) .
C15 C16 1.385(8) .
C17 C18 1.385(8) .
C18 C19 1.481(7) .
C19 C20 1.378(9) .
C20 C21 1.400(9) .
C21 C22 1.381(10) .
C22 C23 1.376(9) .
C25 C26 1.383(8) .
C26 C27 1.391(9) .
C27 C28 1.391(8) .
C28 C29 1.391(7) .
C29 C30 1.484(7) .
C30 C31 1.390(7) .
C31 C32 1.411(7) .
C32 C39 1.392(7) .
C32 C33 1.485(7) .
C33 C38 1.399(7) .
C33 C34 1.408(7) .
C34 C35 1.387(8) .
C35 C36 1.390(8) .
C36 C37 1.391(8) .
C36 C46 1.508(8) .
C37 C38 1.384(8) .
C39 C40 1.396(7) .
C40 C41 1.487(7) .
C41 C42 1.379(7) .
C42 C43 1.391(7) .
C43 C44 1.386(7) .
C44 C45 1.392(7) .
C103 C104 1.524(8) .
